data_2241333
loop_
_publ_author_name
'Karpagam, B.'
'Chakkaravarthi, G.'
'Rajagopal, G.'

_publ_section_title
;
 Crystal structure of
 [1-(3-ethoxy-2-oxidobenzylidene-\k<i>O</i>^2^)-4-phenylthiosemicarbazidato-\k^2^<i>N</i>^1^,<i>S</i>](triphenylphosphane-\k<i>P</i>)nickel(II)
;
_journal_coeditor_code FF2143
_journal_issue 12
_journal_name_full 'Acta Crystallographica Section E'
_journal_page_first m230
_journal_page_last m231
_journal_paper_doi 10.1107/S2056989015021660
_journal_volume 71
_journal_year 2015
_chemical_formula_iupac '[Ni (C16 H15 N3 O2 S) (C18 H15 P)]'
_chemical_formula_moiety 'C34 H30 N3 Ni O2 P S'
_chemical_formula_sum 'C34 H30 N3 Ni O2 P S'
_chemical_formula_weight 634.35
_chemical_name_systematic
'[1-(3-Ethoxy-2-oxidobenzylidene-\k<i>O</i>^2^)-4-phenylthiosemicarbazidato-\k^2^<i>N</i>^1^,<i>S</i>](triphenylphosphane-\k<i>P</i>)nickel(II)'
_space_group_IT_number 2
_symmetry_cell_setting triclinic
_symmetry_space_group_name_Hall '-P 1'
_symmetry_space_group_name_H-M 'P -1'
_atom_sites_solution_hydrogens geom
_atom_sites_solution_primary direct
_atom_sites_solution_secondary difmap
_audit_creation_method SHELXL-97
_cell_angle_alpha 62.9580(10)
_cell_angle_beta 73.756(2)
_cell_angle_gamma 71.6540(10)
_cell_formula_units_Z 2
_cell_length_a 9.7290(2)
_cell_length_b 12.9770(3)
_cell_length_c 14.0120(2)
_cell_measurement_reflns_used 2018
_cell_measurement_temperature 295(2)
_cell_measurement_theta_max 28.3
_cell_measurement_theta_min 2.2
_cell_volume 1475.91(5)
_computing_cell_refinement
;
SAINT (Bruker, 2004)
;
_computing_data_collection
;
APEX2 (Bruker, 2004)
;
_computing_data_reduction
;
SAINT (Bruker, 2004)
;
_computing_molecular_graphics
;
PLATON (Spek, 2009)
;
_computing_publication_material
;
SHELXL97 (Sheldrick, 2008)
;
_computing_structure_refinement
;
SHELXL97 (Sheldrick, 2008)
;
_computing_structure_solution
;
SHELXS97 (Sheldrick, 2008)
;
_diffrn_ambient_temperature 295(2)
_diffrn_measured_fraction_theta_full 0.998
_diffrn_measured_fraction_theta_max 0.998
_diffrn_measurement_device_type 'Bruker Kappa APEXII CCD'
_diffrn_measurement_method '\w and \f scan'
_diffrn_radiation_monochromator graphite
_diffrn_radiation_source 'fine-focus sealed tube'
_diffrn_radiation_type MoK\a
_diffrn_radiation_wavelength 0.71073
_diffrn_reflns_av_R_equivalents 0.0302
_diffrn_reflns_av_sigmaI/netI 0.0249
_diffrn_reflns_limit_h_max 12
_diffrn_reflns_limit_h_min -12
_diffrn_reflns_limit_k_max 17
_diffrn_reflns_limit_k_min -17
_diffrn_reflns_limit_l_max 18
_diffrn_reflns_limit_l_min -18
_diffrn_reflns_number 32169
_diffrn_reflns_theta_full 28.25
_diffrn_reflns_theta_max 28.25
_diffrn_reflns_theta_min 2.23
_diffrn_standards_interval_time 0
_diffrn_standards_number 0
_exptl_absorpt_coefficient_mu 0.819
_exptl_absorpt_correction_T_max 0.8533
_exptl_absorpt_correction_T_min 0.8031
_exptl_absorpt_correction_type multi-scan
_exptl_absorpt_process_details
;
(SADABS; Sheldrick, 1996)
;
_exptl_crystal_colour red
_exptl_crystal_density_diffrn 1.427
_exptl_crystal_density_method 'not measured'
_exptl_crystal_description block
_exptl_crystal_F_000 660
_exptl_crystal_size_max 0.28
_exptl_crystal_size_mid 0.24
_exptl_crystal_size_min 0.20
_refine_diff_density_max 0.301
_refine_diff_density_min -0.248
_refine_ls_extinction_method none
_refine_ls_goodness_of_fit_ref 1.034
_refine_ls_hydrogen_treatment mixed
_refine_ls_matrix_type full
_refine_ls_number_parameters 411
_refine_ls_number_reflns 7289
_refine_ls_number_restraints 7
_refine_ls_restrained_S_all 1.040
_refine_ls_R_factor_all 0.0405
_refine_ls_R_factor_gt 0.0296
_refine_ls_shift/su_max 0.000
_refine_ls_shift/su_mean 0.000
_refine_ls_structure_factor_coef Fsqd
_refine_ls_weighting_details 'calc w=1/[\s^2^(Fo^2^)+(0.0392P)^2^+0.3532P] where P=(Fo^2^+2Fc^2^)/3'
_refine_ls_weighting_scheme calc
_refine_ls_wR_factor_gt 0.0743
_refine_ls_wR_factor_ref 0.0808
_reflns_number_gt 6002
_reflns_number_total 7289
_reflns_threshold_expression I>2sigma(I)
_cod_data_source_file ff2143sup1.cif
_cod_data_source_block I
_cod_database_code 2241333

loop_
_symmetry_equiv_pos_as_xyz
'x, y, z'
'-x, -y, -z'

loop_
_atom_site_type_symbol
_atom_site_label
_atom_site_fract_x
_atom_site_fract_y
_atom_site_fract_z
_atom_site_U_iso_or_equiv
_atom_site_adp_type
_atom_site_calc_flag
_atom_site_refinement_flags
_atom_site_occupancy
_atom_site_symmetry_multiplicity
_atom_site_disorder_assembly
_atom_site_disorder_group
C C1 0.75160(16) 0.24179(14) -0.08641(12) 0.0334(3) Uani d . 1 1 A .
C C2 0.75713(19) 0.35814(16) -0.15930(14) 0.0447(4) Uani d . 1 1 . .
H H2 0.7284 0.4181 -0.1342 0.054 Uiso calc R 1 1 . .
C C3 0.8053(2) 0.38465(19) -0.26897(15) 0.0558(5) Uani d . 1 1 . .
H H3 0.8074 0.4626 -0.3174 0.067 Uiso calc R 1 1 . .
C C4 0.8499(2) 0.2962(2) -0.30648(15) 0.0571(5) Uani d . 1 1 . .
H H4 0.8817 0.3143 -0.3802 0.068 Uiso calc R 1 1 . .
C C5 0.8475(2) 0.18102(19) -0.23501(15) 0.0517(5) Uani d . 1 1 . .
H H5 0.8792 0.1211 -0.2604 0.062 Uiso calc R 1 1 . .
C C6 0.79814(18) 0.15360(15) -0.12535(13) 0.0400(4) Uani d . 1 1 . .
H H6 0.7962 0.0754 -0.0775 0.048 Uiso calc R 1 1 . .
C C7 0.85493(17) 0.19942(14) 0.10147(13) 0.0356(3) Uani d . 1 1 A .
C C8 0.98860(19) 0.20072(18) 0.03254(15) 0.0494(4) Uani d . 1 1 . .
H H8 0.9925 0.2149 -0.0394 0.059 Uiso calc R 1 1 . .
C C9 1.1160(2) 0.18122(19) 0.06923(18) 0.0564(5) Uani d . 1 1 . .
H H9 1.2049 0.1821 0.0221 0.068 Uiso calc R 1 1 . .
C C10 1.1116(2) 0.16066(18) 0.17405(18) 0.0556(5) Uani d . 1 1 . .
H H10 1.1977 0.1462 0.1991 0.067 Uiso calc R 1 1 . .
C C11 0.9801(2) 0.1613(2) 0.24270(19) 0.0672(6) Uani d . 1 1 . .
H H11 0.9772 0.1484 0.3141 0.081 Uiso calc R 1 1 . .
C C12 0.8509(2) 0.1808(2) 0.20701(16) 0.0551(5) Uani d . 1 1 . .
H H12 0.7620 0.1813 0.2542 0.066 Uiso calc R 1 1 . .
C C13 0.66787(17) 0.05795(14) 0.11644(12) 0.0343(3) Uani d . 1 1 A .
C C14 0.77810(19) -0.03890(15) 0.15956(14) 0.0432(4) Uani d . 1 1 . .
H H14 0.8666 -0.0271 0.1615 0.052 Uiso calc R 1 1 . .
C C15 0.7578(2) -0.15257(16) 0.19954(15) 0.0526(5) Uani d . 1 1 . .
H H15 0.8328 -0.2169 0.2278 0.063 Uiso calc R 1 1 . .
C C16 0.6282(3) -0.17131(18) 0.19790(17) 0.0588(5) Uani d . 1 1 . .
H H16 0.6145 -0.2481 0.2256 0.071 Uiso calc R 1 1 . .
C C17 0.5187(3) -0.0763(2) 0.1552(2) 0.0688(6) Uani d . 1 1 . .
H H17 0.4307 -0.0888 0.1532 0.083 Uiso calc R 1 1 . .
C C18 0.5376(2) 0.03834(17) 0.11517(18) 0.0549(5) Uani d . 1 1 . .
H H18 0.4620 0.1023 0.0873 0.066 Uiso calc R 1 1 . .
C C19 0.1463(2) 0.46798(16) -0.26655(15) 0.0473(4) Uani d . 1 1 . .
H H19 0.0689 0.4312 -0.2248 0.057 Uiso calc R 1 1 . .
C C20 0.1925(3) 0.4802(2) -0.37291(18) 0.0632(6) Uani d . 1 1 . .
H H20 0.1456 0.4523 -0.4028 0.076 Uiso calc R 1 1 . .
C C21 0.3073(3) 0.5336(2) -0.43442(17) 0.0679(6) Uani d . 1 1 . .
H H21 0.3388 0.5416 -0.5060 0.081 Uiso calc R 1 1 . .
C C22 0.3756(2) 0.5751(2) -0.39001(16) 0.0631(6) Uani d . 1 1 . .
H H22 0.4543 0.6104 -0.4316 0.076 Uiso calc R 1 1 . .
C C23 0.3288(2) 0.56516(17) -0.28433(14) 0.0491(4) Uani d . 1 1 . .
H H23 0.3739 0.5954 -0.2553 0.059 Uiso calc R 1 1 . .
C C24 0.21437(17) 0.50998(14) -0.22197(13) 0.0386(4) Uani d . 1 1 . .
C C25 0.24291(16) 0.44610(14) -0.03268(12) 0.0359(3) Uani d . 1 1 A .
C C26 0.20003(18) 0.34640(15) 0.23944(13) 0.0424(4) Uani d . 1 1 . .
H H26 0.0987 0.3739 0.2478 0.051 Uiso calc R 1 1 . .
C C27 0.2624(2) 0.28071(16) 0.33618(13) 0.0454(4) Uani d . 1 1 . .
C C28 0.41423(18) 0.23648(15) 0.33456(12) 0.0390(4) Uani d . 1 1 A .
C C29 0.4640(2) 0.17511(18) 0.43723(14) 0.0511(4) Uani d D 1 1 . .
C C30 0.3662(3) 0.1579(2) 0.53196(16) 0.0761(7) Uani d . 1 1 A .
H H30 0.4005 0.1163 0.5980 0.091 Uiso calc R 1 1 . .
C C31 0.2168(3) 0.2014(3) 0.53072(17) 0.0930(10) Uani d . 1 1 . .
H H31 0.1518 0.1890 0.5958 0.112 Uiso calc R 1 1 A .
C C32 0.1649(2) 0.2618(2) 0.43560(16) 0.0752(7) Uani d . 1 1 A .
H H32 0.0645 0.2910 0.4355 0.090 Uiso calc R 1 1 . .
N N1 0.26909(13) 0.37212(11) 0.14090(10) 0.0336(3) Uani d . 1 1 . .
N N2 0.17568(14) 0.43889(12) 0.06343(10) 0.0379(3) Uani d . 1 1 . .
N N3 0.16198(15) 0.49892(14) -0.11384(11) 0.0455(4) Uani d D 1 1 . .
O O2 0.50937(12) 0.24802(10) 0.24580(8) 0.0406(3) Uani d . 1 1 . .
P P1 0.68938(4) 0.21048(3) 0.05755(3) 0.03082(9) Uani d . 1 1 . .
Ni Ni1 0.46961(2) 0.312000(17) 0.104547(14) 0.03154(7) Uani d . 1 1 A .
S S1 0.42853(4) 0.38465(4) -0.05808(3) 0.04352(11) Uani d . 1 1 . .
O O1 0.6109(6) 0.1463(8) 0.4341(6) 0.0517(16) Uani d PD 0.631(9) 1 A 1
C C33 0.6533(5) 0.0936(6) 0.5392(4) 0.0681(16) Uani d PD 0.631(9) 1 A 1
H H33A 0.6287 0.0165 0.5813 0.082 Uiso calc PR 0.631(9) 1 A 1
H H33B 0.6046 0.1438 0.5786 0.082 Uiso calc PR 0.631(9) 1 A 1
C C34 0.8162(6) 0.0818(6) 0.5175(4) 0.107(2) Uani d PD 0.631(9) 1 A 1
H H34A 0.8521 0.0475 0.5851 0.161 Uiso calc PR 0.631(9) 1 A 1
H H34B 0.8385 0.1587 0.4747 0.161 Uiso calc PR 0.631(9) 1 A 1
H H34C 0.8624 0.0316 0.4787 0.161 Uiso calc PR 0.631(9) 1 A 1
O O1A 0.6128(11) 0.1203(14) 0.4277(10) 0.057(3) Uani d PD 0.369(9) 1 A 2
C C33A 0.6898(11) 0.0516(7) 0.5191(7) 0.060(2) Uani d PD 0.369(9) 1 A 2
H H33C 0.7794 0.0018 0.4978 0.072 Uiso calc PR 0.369(9) 1 A 2
H H33D 0.6296 -0.0003 0.5770 0.072 Uiso calc PR 0.369(9) 1 A 2
C C34A 0.7290(13) 0.1242(7) 0.5628(7) 0.087(3) Uani d PD 0.369(9) 1 A 2
H H34D 0.7741 0.0722 0.6261 0.130 Uiso calc PR 0.369(9) 1 A 2
H H34E 0.6416 0.1761 0.5817 0.130 Uiso calc PR 0.369(9) 1 A 2
H H34F 0.7962 0.1705 0.5083 0.130 Uiso calc PR 0.369(9) 1 A 2
H H3A 0.0681(11) 0.5085(18) -0.0919(16) 0.057(6) Uiso d D 1 1 . .

loop_
_atom_site_aniso_label
_atom_site_aniso_U_11
_atom_site_aniso_U_22
_atom_site_aniso_U_33
_atom_site_aniso_U_12
_atom_site_aniso_U_13
_atom_site_aniso_U_23
C1 0.0238(7) 0.0430(8) 0.0337(7) -0.0043(6) -0.0051(6) -0.0172(6)
C2 0.0395(9) 0.0455(9) 0.0439(9) -0.0078(7) -0.0038(7) -0.0164(7)
C3 0.0497(11) 0.0589(11) 0.0420(10) -0.0141(9) -0.0041(8) -0.0066(8)
C4 0.0474(11) 0.0840(14) 0.0335(9) -0.0116(10) -0.0029(8) -0.0222(9)
C5 0.0455(10) 0.0719(13) 0.0458(10) -0.0077(9) -0.0050(8) -0.0353(10)
C6 0.0343(8) 0.0480(9) 0.0399(8) -0.0059(7) -0.0067(7) -0.0212(7)
C7 0.0288(8) 0.0389(8) 0.0429(8) -0.0033(6) -0.0097(6) -0.0200(7)
C8 0.0319(9) 0.0725(12) 0.0460(10) -0.0156(8) -0.0056(7) -0.0235(9)
C9 0.0309(9) 0.0746(13) 0.0663(12) -0.0147(9) -0.0067(8) -0.0290(11)
C10 0.0381(10) 0.0664(12) 0.0773(14) -0.0041(9) -0.0240(9) -0.0378(11)
C11 0.0471(12) 0.1075(18) 0.0641(13) -0.0034(11) -0.0207(10) -0.0510(13)
C12 0.0348(9) 0.0864(14) 0.0531(11) -0.0015(9) -0.0105(8) -0.0412(11)
C13 0.0309(8) 0.0397(8) 0.0312(7) -0.0064(6) -0.0040(6) -0.0148(6)
C14 0.0361(9) 0.0445(9) 0.0463(9) -0.0049(7) -0.0116(7) -0.0156(7)
C15 0.0587(12) 0.0414(9) 0.0512(10) -0.0034(8) -0.0156(9) -0.0142(8)
C16 0.0711(14) 0.0466(10) 0.0579(12) -0.0218(10) -0.0081(10) -0.0158(9)
C17 0.0556(13) 0.0652(13) 0.0933(17) -0.0274(11) -0.0178(12) -0.0259(12)
C18 0.0357(10) 0.0527(10) 0.0757(13) -0.0089(8) -0.0180(9) -0.0206(10)
C19 0.0393(9) 0.0474(9) 0.0520(10) 0.0008(7) -0.0124(8) -0.0212(8)
C20 0.0630(14) 0.0726(14) 0.0646(13) 0.0086(11) -0.0259(11) -0.0430(11)
C21 0.0651(14) 0.0838(15) 0.0405(10) 0.0083(12) -0.0080(10) -0.0293(11)
C22 0.0523(12) 0.0723(14) 0.0430(10) -0.0078(10) 0.0011(9) -0.0138(10)
C23 0.0444(10) 0.0543(10) 0.0421(9) -0.0076(8) -0.0074(8) -0.0157(8)
C24 0.0307(8) 0.0403(8) 0.0354(8) 0.0055(6) -0.0098(6) -0.0133(6)
C25 0.0272(7) 0.0390(8) 0.0362(8) 0.0001(6) -0.0079(6) -0.0139(6)
C26 0.0307(8) 0.0497(9) 0.0385(8) 0.0036(7) -0.0039(6) -0.0199(7)
C27 0.0404(9) 0.0537(10) 0.0322(8) -0.0009(7) -0.0029(7) -0.0167(7)
C28 0.0400(9) 0.0438(9) 0.0316(8) -0.0042(7) -0.0070(6) -0.0163(7)
C29 0.0499(11) 0.0627(11) 0.0359(9) -0.0055(9) -0.0121(8) -0.0175(8)
C30 0.0683(15) 0.1077(19) 0.0312(9) -0.0042(13) -0.0108(9) -0.0184(11)
C31 0.0641(15) 0.142(3) 0.0324(10) -0.0011(15) 0.0044(10) -0.0219(13)
C32 0.0480(12) 0.1078(19) 0.0403(10) 0.0043(12) 0.0015(9) -0.0239(11)
N1 0.0260(6) 0.0373(6) 0.0337(6) 0.0022(5) -0.0076(5) -0.0155(5)
N2 0.0270(6) 0.0443(7) 0.0340(7) 0.0042(5) -0.0079(5) -0.0149(6)
N3 0.0255(7) 0.0641(9) 0.0348(7) 0.0038(6) -0.0075(6) -0.0171(7)
O2 0.0304(6) 0.0562(7) 0.0309(5) -0.0018(5) -0.0072(4) -0.0176(5)
P1 0.02285(18) 0.0374(2) 0.03196(19) -0.00183(14) -0.00561(14) -0.01614(15)
Ni1 0.02392(10) 0.03883(11) 0.02941(10) 0.00097(7) -0.00641(7) -0.01555(8)
S1 0.02623(19) 0.0627(3) 0.03223(19) 0.00587(17) -0.00726(15) -0.01987(18)
O1 0.0459(19) 0.071(4) 0.0370(16) -0.0052(15) -0.0166(13) -0.0200(17)
C33 0.063(3) 0.095(4) 0.040(2) -0.002(3) -0.024(2) -0.022(2)
C34 0.071(3) 0.164(6) 0.070(3) 0.011(3) -0.042(3) -0.039(3)
O1A 0.060(4) 0.067(6) 0.044(3) -0.006(3) -0.031(3) -0.016(3)
C33A 0.067(5) 0.063(5) 0.043(4) 0.001(3) -0.025(4) -0.015(3)
C34A 0.098(8) 0.093(6) 0.071(5) -0.023(5) -0.038(5) -0.020(4)

loop_
_atom_type_symbol
_atom_type_description
_atom_type_scat_dispersion_real
_atom_type_scat_dispersion_imag
_atom_type_scat_source
C C 0.0033 0.0016 'International Tables Vol C Tables 4.2.6.8 and 6.1.1.4'
H H 0.0000 0.0000 'International Tables Vol C Tables 4.2.6.8 and 6.1.1.4'
N N 0.0061 0.0033 'International Tables Vol C Tables 4.2.6.8 and 6.1.1.4'
O O 0.0106 0.0060 'International Tables Vol C Tables 4.2.6.8 and 6.1.1.4'
P P 0.1023 0.0942 'International Tables Vol C Tables 4.2.6.8 and 6.1.1.4'
Ni Ni 0.3393 1.1124 'International Tables Vol C Tables 4.2.6.8 and 6.1.1.4'
S S 0.1246 0.1234 'International Tables Vol C Tables 4.2.6.8 and 6.1.1.4'

loop_
_geom_angle_atom_site_label_1
_geom_angle_atom_site_label_2
_geom_angle_atom_site_label_3
_geom_angle
C6 C1 C2 118.85(15)
C6 C1 P1 122.34(12)
C2 C1 P1 118.77(12)
C3 C2 C1 120.20(17)
C3 C2 H2 119.9
C1 C2 H2 119.9
C4 C3 C2 120.22(18)
C4 C3 H3 119.9
C2 C3 H3 119.9
C5 C4 C3 119.97(17)
C5 C4 H4 120.0
C3 C4 H4 120.0
C4 C5 C6 120.34(18)
C4 C5 H5 119.8
C6 C5 H5 119.8
C1 C6 C5 120.41(17)
C1 C6 H6 119.8
C5 C6 H6 119.8
C12 C7 C8 118.72(16)
C12 C7 P1 120.03(13)
C8 C7 P1 121.08(13)
C9 C8 C7 120.85(17)
C9 C8 H8 119.6
C7 C8 H8 119.6
C10 C9 C8 120.13(18)
C10 C9 H9 119.9
C8 C9 H9 119.9
C9 C10 C11 119.76(18)
C9 C10 H10 120.1
C11 C10 H10 120.1
C10 C11 C12 120.80(19)
C10 C11 H11 119.6
C12 C11 H11 119.6
C7 C12 C11 119.71(18)
C7 C12 H12 120.1
C11 C12 H12 120.1
C18 C13 C14 118.68(16)
C18 C13 P1 118.34(13)
C14 C13 P1 122.96(12)
C15 C14 C13 120.54(17)
C15 C14 H14 119.7
C13 C14 H14 119.7
C16 C15 C14 120.43(18)
C16 C15 H15 119.8
C14 C15 H15 119.8
C15 C16 C17 119.51(18)
C15 C16 H16 120.2
C17 C16 H16 120.2
C16 C17 C18 120.6(2)
C16 C17 H17 119.7
C18 C17 H17 119.7
C13 C18 C17 120.25(18)
C13 C18 H18 119.9
C17 C18 H18 119.9
C24 C19 C20 120.34(19)
C24 C19 H19 119.8
C20 C19 H19 119.8
C21 C20 C19 120.0(2)
C21 C20 H20 120.0
C19 C20 H20 120.0
C20 C21 C22 119.76(19)
C20 C21 H21 120.1
C22 C21 H21 120.1
C21 C22 C23 120.7(2)
C21 C22 H22 119.6
C23 C22 H22 119.6
C22 C23 C24 119.45(19)
C22 C23 H23 120.3
C24 C23 H23 120.3
C19 C24 C23 119.70(16)
C19 C24 N3 118.93(16)
C23 C24 N3 121.33(16)
N2 C25 N3 117.79(14)
N2 C25 S1 122.28(12)
N3 C25 S1 119.85(12)
N1 C26 C27 126.96(15)
N1 C26 H26 116.5
C27 C26 H26 116.5
C28 C27 C32 120.72(17)
C28 C27 C26 122.12(15)
C32 C27 C26 117.16(17)
O2 C28 C27 123.68(14)
O2 C28 C29 119.47(15)
C27 C28 C29 116.85(15)
O1 C29 C30 122.8(3)
C30 C29 O1A 126.1(6)
O1 C29 C28 116.2(3)
C30 C29 C28 120.74(18)
O1A C29 C28 112.1(5)
C29 C30 C31 120.92(19)
C29 C30 H30 119.5
C31 C30 H30 119.5
C32 C31 C30 120.4(2)
C32 C31 H31 119.8
C30 C31 H31 119.8
C31 C32 C27 120.4(2)
C31 C32 H32 119.8
C27 C32 H32 119.8
C26 N1 N2 112.89(13)
C26 N1 Ni1 124.00(11)
N2 N1 Ni1 122.73(10)
C25 N2 N1 111.59(12)
C25 N3 C24 125.84(14)
C25 N3 H3A 114.2(14)
C24 N3 H3A 117.7(14)
C28 O2 Ni1 127.12(10)
C13 P1 C7 104.13(7)
C13 P1 C1 103.46(7)
C7 P1 C1 102.25(7)
C13 P1 Ni1 104.28(5)
C7 P1 Ni1 122.93(5)
C1 P1 Ni1 117.52(5)
O2 Ni1 N1 94.98(5)
O2 Ni1 S1 178.91(4)
N1 Ni1 S1 86.08(4)
O2 Ni1 P1 88.98(4)
N1 Ni1 P1 166.97(4)
S1 Ni1 P1 90.029(15)
C25 S1 Ni1 97.19(5)
C29 O1 C33 113.5(5)
O1 C33 C34 105.1(4)
O1 C33 H33A 110.7
C34 C33 H33A 110.7
O1 C33 H33B 110.7
C34 C33 H33B 110.7
H33A C33 H33B 108.8
C33 C34 H34A 109.5
C33 C34 H34B 109.5
H34A C34 H34B 109.5
C33 C34 H34C 109.5
H34A C34 H34C 109.5
H34B C34 H34C 109.5
C29 O1A C33A 123.3(10)
O1A C33A C34A 114.7(9)
O1A C33A H33C 108.6
C34A C33A H33C 108.6
O1A C33A H33D 108.6
C34A C33A H33D 108.6
H33C C33A H33D 107.6
C33A C34A H34D 109.5
C33A C34A H34E 109.5
H34D C34A H34E 109.5
C33A C34A H34F 109.5
H34D C34A H34F 109.5
H34E C34A H34F 109.5

loop_
_geom_bond_atom_site_label_1
_geom_bond_atom_site_label_2
_geom_bond_distance
C1 C6 1.384(2)
C1 C2 1.394(2)
C1 P1 1.8240(15)
C2 C3 1.385(3)
C2 H2 0.9300
C3 C4 1.375(3)
C3 H3 0.9300
C4 C5 1.373(3)
C4 H4 0.9300
C5 C6 1.384(2)
C5 H5 0.9300
C6 H6 0.9300
C7 C12 1.377(2)
C7 C8 1.386(2)
C7 P1 1.8227(16)
C8 C9 1.380(2)
C8 H8 0.9300
C9 C10 1.359(3)
C9 H9 0.9300
C10 C11 1.369(3)
C10 H10 0.9300
C11 C12 1.389(3)
C11 H11 0.9300
C12 H12 0.9300
C13 C18 1.375(2)
C13 C14 1.385(2)
C13 P1 1.8226(16)
C14 C15 1.378(3)
C14 H14 0.9300
C15 C16 1.365(3)
C15 H15 0.9300
C16 C17 1.368(3)
C16 H16 0.9300
C17 C18 1.384(3)
C17 H17 0.9300
C18 H18 0.9300
C19 C24 1.376(2)
C19 C20 1.380(3)
C19 H19 0.9300
C20 C21 1.370(3)
C20 H20 0.9300
C21 C22 1.371(3)
C21 H21 0.9300
C22 C23 1.379(3)
C22 H22 0.9300
C23 C24 1.380(2)
C23 H23 0.9300
C24 N3 1.411(2)
C25 N2 1.297(2)
C25 N3 1.355(2)
C25 S1 1.7367(15)
C26 N1 1.293(2)
C26 C27 1.420(2)
C26 H26 0.9300
C27 C28 1.404(2)
C27 C32 1.413(3)
C28 O2 1.3038(19)
C28 C29 1.430(2)
C29 O1 1.351(6)
C29 C30 1.370(3)
C29 O1A 1.396(9)
C30 C31 1.386(3)
C30 H30 0.9300
C31 C32 1.350(3)
C31 H31 0.9300
C32 H32 0.9300
N1 N2 1.3986(17)
N1 Ni1 1.8766(12)
N3 H3A 0.867(9)
O2 Ni1 1.8676(10)
P1 Ni1 2.2291(4)
Ni1 S1 2.1355(4)
O1 C33 1.433(6)
C33 C34 1.499(6)
C33 H33A 0.9700
C33 H33B 0.9700
C34 H34A 0.9600
C34 H34B 0.9600
C34 H34C 0.9600
O1A C33A 1.440(8)
C33A C34A 1.514(8)
C33A H33C 0.9700
C33A H33D 0.9700
C34A H34D 0.9600
C34A H34E 0.9600
C34A H34F 0.9600

loop_
_geom_hbond_atom_site_label_D
_geom_hbond_atom_site_label_H
_geom_hbond_atom_site_label_A
_geom_hbond_site_symmetry_A
_geom_hbond_distance_DH
_geom_hbond_distance_HA
_geom_hbond_distance_DA
_geom_hbond_angle_DHA
_geom_hbond_publ_flag
C12 H12 O1 . 0.93 2.46 3.314(7) 154 y
C12 H12 O2 . 0.93 2.35 3.113(2) 139 y
N3 H3A N2 2_565 0.867(9) 2.224(10) 3.0811(19) 169.9(19) y
C33A H33D Cg7 2_656 0.97 2.79 3.279(10) 112 y

loop_
_geom_torsion_atom_site_label_1
_geom_torsion_atom_site_label_2
_geom_torsion_atom_site_label_3
_geom_torsion_atom_site_label_4
_geom_torsion
C6 C1 C2 C3 1.5(3)
P1 C1 C2 C3 179.34(14)
C1 C2 C3 C4 -0.9(3)
C2 C3 C4 C5 -0.3(3)
C3 C4 C5 C6 1.0(3)
C2 C1 C6 C5 -0.8(2)
P1 C1 C6 C5 -178.58(13)
C4 C5 C6 C1 -0.4(3)
C12 C7 C8 C9 1.4(3)
P1 C7 C8 C9 -173.88(16)
C7 C8 C9 C10 -0.2(3)
C8 C9 C10 C11 -1.1(3)
C9 C10 C11 C12 1.0(4)
C8 C7 C12 C11 -1.4(3)
P1 C7 C12 C11 173.92(17)
C10 C11 C12 C7 0.2(4)
C18 C13 C14 C15 0.5(3)
P1 C13 C14 C15 -177.64(14)
C13 C14 C15 C16 -0.5(3)
C14 C15 C16 C17 0.6(3)
C15 C16 C17 C18 -0.8(4)
C14 C13 C18 C17 -0.7(3)
P1 C13 C18 C17 177.52(17)
C16 C17 C18 C13 0.9(4)
C24 C19 C20 C21 0.5(3)
C19 C20 C21 C22 -0.3(3)
C20 C21 C22 C23 -0.8(3)
C21 C22 C23 C24 1.7(3)
C20 C19 C24 C23 0.4(3)
C20 C19 C24 N3 178.31(16)
C22 C23 C24 C19 -1.4(3)
C22 C23 C24 N3 -179.34(17)
N1 C26 C27 C28 1.4(3)
N1 C26 C27 C32 -179.0(2)
C32 C27 C28 O2 178.0(2)
C26 C27 C28 O2 -2.4(3)
C32 C27 C28 C29 -1.6(3)
C26 C27 C28 C29 177.97(17)
O2 C28 C29 O1 8.5(5)
C27 C28 C29 O1 -171.9(5)
O2 C28 C29 C30 -177.6(2)
C27 C28 C29 C30 2.0(3)
O2 C28 C29 O1A -8.3(8)
C27 C28 C29 O1A 171.3(8)
O1 C29 C30 C31 172.2(6)
O1A C29 C30 C31 -169.0(9)
C28 C29 C30 C31 -1.3(4)
C29 C30 C31 C32 0.1(5)
C30 C31 C32 C27 0.3(5)
C28 C27 C32 C31 0.5(4)
C26 C27 C32 C31 -179.1(3)
C27 C26 N1 N2 -179.63(17)
C27 C26 N1 Ni1 7.3(3)
N3 C25 N2 N1 173.97(14)
S1 C25 N2 N1 -2.9(2)
C26 N1 N2 C25 -168.96(15)
Ni1 N1 N2 C25 4.26(19)
N2 C25 N3 C24 -176.89(16)
S1 C25 N3 C24 0.0(3)
C19 C24 N3 C25 124.94(19)
C23 C24 N3 C25 -57.1(3)
C27 C28 O2 Ni1 -5.5(3)
C29 C28 O2 Ni1 174.13(13)
C18 C13 P1 C7 168.08(15)
C14 C13 P1 C7 -13.76(16)
C18 C13 P1 C1 -85.35(15)
C14 C13 P1 C1 92.81(14)
C18 C13 P1 Ni1 38.09(15)
C14 C13 P1 Ni1 -143.74(13)
C12 C7 P1 C13 -75.24(16)
C8 C7 P1 C13 99.97(15)
C12 C7 P1 C1 177.28(15)
C8 C7 P1 C1 -7.50(16)
C12 C7 P1 Ni1 42.54(17)
C8 C7 P1 Ni1 -142.24(13)
C6 C1 P1 C13 -12.23(15)
C2 C1 P1 C13 169.99(13)
C6 C1 P1 C7 95.76(14)
C2 C1 P1 C7 -82.02(14)
C6 C1 P1 Ni1 -126.48(12)
C2 C1 P1 Ni1 55.74(14)
C28 O2 Ni1 N1 10.45(14)
C28 O2 Ni1 P1 -157.11(14)
C26 N1 Ni1 O2 -11.00(15)
N2 N1 Ni1 O2 176.53(12)
C26 N1 Ni1 S1 169.23(14)
N2 N1 Ni1 S1 -3.23(11)
C26 N1 Ni1 P1 96.3(2)
N2 N1 Ni1 P1 -76.2(2)
C13 P1 Ni1 O2 74.61(6)
C7 P1 Ni1 O2 -43.10(7)
C1 P1 Ni1 O2 -171.60(7)
C13 P1 Ni1 N1 -33.36(18)
C7 P1 Ni1 N1 -151.07(18)
C1 P1 Ni1 N1 80.43(19)
C13 P1 Ni1 S1 -105.85(5)
C7 P1 Ni1 S1 136.44(7)
C1 P1 Ni1 S1 7.95(6)
N2 C25 S1 Ni1 0.68(15)
N3 C25 S1 Ni1 -176.12(13)
N1 Ni1 S1 C25 1.20(7)
P1 Ni1 S1 C25 168.75(6)
C30 C29 O1 C33 1.5(9)
O1A C29 O1 C33 -106(4)
C28 C29 O1 C33 175.3(5)
C29 O1 C33 C34 -173.6(8)
O1 C29 O1A C33A 73(3)
C30 C29 O1A C33A -10.7(19)
C28 C29 O1A C33A -179.3(11)
C29 O1A C33A C34A -76.9(19)

_cod_database_fobs_code 2241333
